data_2215458
loop_
_publ_author_name
'Cheng Wang'
'Jin-Cai Wu'

_publ_section_title
;(<i>E</i>)-2,4,6-Triisopropyl-<i>N</i>-[2-(2-pyridylmethyleneamino)cyclohexyl]benzenesulfonamide
 acetonitrile hemisolvate
;
_journal_coeditor_code ER2029
_journal_issue 10
_journal_name_full 'Acta Crystallographica Section E'
_journal_page_first o4064
_journal_page_last o4064
_journal_paper_doi 10.1107/S1600536807039918
_journal_volume 63
_journal_year 2007
_chemical_formula_iupac 'C27 H39 N3 O2 S , 0.5C2 H3 N'
_chemical_formula_moiety 'C27 H39 N3 O2 S , 0.5C2 H3 N'
_chemical_formula_sum 'C28 H40.5 N3.5 O2 S'
_chemical_formula_weight 488.70
_chemical_name_systematic
;(E)-2,4,6-Triisopropyl-N-[2-
(2-pyridylmethyleneamino)cyclohexyl]benzenesulfonamide
 acetonitrile hemisolvate
;
_space_group_IT_number 88
_symmetry_cell_setting tetragonal
_symmetry_space_group_name_Hall '-I 4ad'
_symmetry_space_group_name_H-M 'I 41/a :2'
_atom_sites_solution_hydrogens geom
_atom_sites_solution_primary direct
_atom_sites_solution_secondary difmap
_cell_angle_alpha 90.0
_cell_angle_beta 90.0
_cell_angle_gamma 90.0
_cell_formula_units_Z 16
_cell_length_a 21.9895(17)
_cell_length_b 21.9895(17)
_cell_length_c 24.035(3)
_cell_measurement_reflns_used 6978
_cell_measurement_temperature 293(2)
_cell_measurement_theta_max 22.758
_cell_measurement_theta_min 2.230
_cell_volume 11621.8(19)
_computing_cell_refinement 'SAINT (Bruker, 1999)'
_computing_data_collection 'SMART (Bruker, 1999)'
_computing_data_reduction SAINT
_computing_molecular_graphics 'SHELXTL (Sheldrick, 2000)'
_computing_publication_material SHELXTL
_computing_structure_refinement 'SHELXL97 (Sheldrick, 1997)'
_computing_structure_solution 'SHELXS97 (Sheldrick, 1997)'
_diffrn_ambient_temperature 293(2)
_diffrn_detector_area_resol_mean 10
_diffrn_measured_fraction_theta_full 1.000
_diffrn_measured_fraction_theta_max 1.000
_diffrn_measurement_device_type 'Bruker SMART 1K CCD area-detector'
_diffrn_measurement_method '\f and \w'
_diffrn_radiation_monochromator graphite
_diffrn_radiation_source 'fine-focus sealed tube'
_diffrn_radiation_type MoK\a
_diffrn_radiation_wavelength 0.71073
_diffrn_reflns_av_R_equivalents 0.0627
_diffrn_reflns_av_sigmaI/netI 0.0396
_diffrn_reflns_limit_h_max 27
_diffrn_reflns_limit_h_min -17
_diffrn_reflns_limit_k_max 26
_diffrn_reflns_limit_k_min -27
_diffrn_reflns_limit_l_max 29
_diffrn_reflns_limit_l_min -29
_diffrn_reflns_number 31641
_diffrn_reflns_theta_full 26.08
_diffrn_reflns_theta_max 26.08
_diffrn_reflns_theta_min 1.85
_diffrn_standards_number 0
_exptl_absorpt_coefficient_mu 0.139
_exptl_absorpt_correction_T_max 1.000
_exptl_absorpt_correction_T_min 0.769
_exptl_absorpt_correction_type multi-scan
_exptl_absorpt_process_details '(SADABS; Sheldrick, 2002)'
_exptl_crystal_colour yellow
_exptl_crystal_density_diffrn 1.117
_exptl_crystal_density_method 'not measured'
_exptl_crystal_description block
_exptl_crystal_F_000 4216
_exptl_crystal_size_max 0.30
_exptl_crystal_size_mid 0.28
_exptl_crystal_size_min 0.20
_refine_diff_density_max 0.281
_refine_diff_density_min -0.333
_refine_ls_extinction_method none
_refine_ls_goodness_of_fit_ref 1.042
_refine_ls_hydrogen_treatment constr
_refine_ls_matrix_type full
_refine_ls_number_parameters 313
_refine_ls_number_reflns 5766
_refine_ls_number_restraints 0
_refine_ls_restrained_S_all 1.042
_refine_ls_R_factor_all 0.1116
_refine_ls_R_factor_gt 0.0618
_refine_ls_shift/su_max 0.000
_refine_ls_shift/su_mean 0.000
_refine_ls_structure_factor_coef Fsqd
_refine_ls_weighting_details 'calc w = 1/[\s^2^(Fo^2^)+(0.1113P)^2^+3.0566P] where P=(Fo^2^+2Fc^2^)/3'
_refine_ls_weighting_scheme calc
_refine_ls_wR_factor_gt 0.1829
_refine_ls_wR_factor_ref 0.2158
_reflns_number_gt 3108
_reflns_number_total 5766
_reflns_threshold_expression I>2\s(I)
_cod_data_source_file er2029.cif
_cod_data_source_block I
_cod_original_cell_volume 11622.0(18)
_cod_original_sg_symbol_H-M 'I 41/a'
_cod_original_formula_sum 'C28 H40.5 N3.5 O2 S1'
_cod_database_code 2215458
_cod_database_fobs_code 2215458

loop_
_symmetry_equiv_pos_as_xyz
'x, y, z'
'-x+1/2, -y, z+1/2'
'-y+3/4, x+1/4, z+1/4'
'y+3/4, -x+3/4, z+3/4'
'x+1/2, y+1/2, z+1/2'
'-x+1, -y+1/2, z+1'
'-y+5/4, x+3/4, z+3/4'
'y+5/4, -x+5/4, z+5/4'
'-x, -y, -z'
'x-1/2, y, -z-1/2'
'y-3/4, -x-1/4, -z-1/4'
'-y-3/4, x-3/4, -z-3/4'
'-x+1/2, -y+1/2, -z+1/2'
'x, y+1/2, -z'
'y-1/4, -x+1/4, -z+1/4'
'-y-1/4, x-1/4, -z-1/4'

loop_
_atom_site_type_symbol
_atom_site_label
_atom_site_fract_x
_atom_site_fract_y
_atom_site_fract_z
_atom_site_U_iso_or_equiv
_atom_site_adp_type
_atom_site_calc_flag
_atom_site_refinement_flags
_atom_site_occupancy
S S1 0.12749(4) 0.60119(4) 0.03742(3) 0.0730(3) Uani d . 1
O O1 0.14047(12) 0.57455(12) -0.01578(8) 0.0999(8) Uani d . 1
O O2 0.09863(11) 0.65909(10) 0.03769(10) 0.0917(7) Uani d . 1
C C1 -0.07243(18) 0.68154(17) -0.01539(14) 0.0931(11) Uani d . 1
H H1 -0.0586 0.7005 0.0168 0.112 Uiso calc R 1
N N2 -0.03673(11) 0.60214(11) 0.07332(10) 0.0693(7) Uani d . 1
N N3 0.08473(11) 0.55429(11) 0.06978(9) 0.0688(6) Uani d . 1
H H3A 0.0798 0.5186 0.0559 0.083 Uiso calc R 1
N N4 0.0000 0.7500 0.2299(5) 0.265(6) Uani d S 1
N N1 -0.09302(12) 0.59030(12) -0.06422(11) 0.0794(7) Uani d . 1
C C4 -0.11168(15) 0.62558(18) -0.10696(13) 0.0843(9) Uani d . 1
H H4 -0.1257 0.6064 -0.1390 0.101 Uiso calc R 1
C C3 -0.11121(16) 0.68721(18) -0.10611(15) 0.0890(10) Uani d . 1
H H3B -0.1242 0.7093 -0.1369 0.107 Uiso calc R 1
C C2 -0.09163(19) 0.71601(18) -0.05998(16) 0.1019(12) Uani d . 1
H H2 -0.0911 0.7583 -0.0582 0.122 Uiso calc R 1
C C5 -0.07375(13) 0.61963(14) -0.01864(12) 0.0687(8) Uani d . 1
C C6 -0.05335(13) 0.58042(15) 0.02798(12) 0.0715(8) Uani d . 1
H H6A -0.0530 0.5385 0.0232 0.086 Uiso calc R 1
C C7 -0.01480(13) 0.56002(14) 0.11595(11) 0.0676(8) Uani d . 1
H H7A -0.0233 0.5181 0.1046 0.081 Uiso calc R 1
C C8 -0.04702(16) 0.57368(19) 0.17042(14) 0.0940(11) Uani d . 1
H H8A -0.0418 0.6163 0.1795 0.113 Uiso calc R 1
H H8B -0.0902 0.5660 0.1661 0.113 Uiso calc R 1
C C9 -0.02260(19) 0.5352(2) 0.21751(14) 0.1026(12) Uani d . 1
H H9A -0.0432 0.5458 0.2518 0.123 Uiso calc R 1
H H9B -0.0304 0.4926 0.2098 0.123 Uiso calc R 1
C C10 0.0446(2) 0.5451(2) 0.22403(13) 0.1036(12) Uani d . 1
H H10A 0.0600 0.5187 0.2531 0.124 Uiso calc R 1
H H10B 0.0520 0.5869 0.2353 0.124 Uiso calc R 1
C C11 0.07834(16) 0.53241(18) 0.17040(13) 0.0898(10) Uani d . 1
H H11A 0.0752 0.4894 0.1618 0.108 Uiso calc R 1
H H11B 0.1210 0.5420 0.1754 0.108 Uiso calc R 1
C C12 0.05348(13) 0.56906(13) 0.12206(11) 0.0633(7) Uani d . 1
H H12A 0.0607 0.6122 0.1300 0.076 Uiso calc R 1
C C13 0.19802(13) 0.60672(14) 0.07480(11) 0.0660(7) Uani d . 1
C C14 0.24248(16) 0.56126(15) 0.06689(13) 0.0758(8) Uani d . 1
C C15 0.23114(18) 0.50094(16) 0.03670(16) 0.0942(11) Uani d . 1
H H15A 0.1873 0.4977 0.0298 0.113 Uiso calc R 1
C C16 0.2634(3) 0.5001(2) -0.0199(2) 0.160(2) Uani d . 1
H H16A 0.2503 0.5343 -0.0416 0.240 Uiso calc R 1
H H16B 0.2536 0.4632 -0.0392 0.240 Uiso calc R 1
H H16C 0.3066 0.5023 -0.0144 0.240 Uiso calc R 1
C C17 0.2495(2) 0.44733(19) 0.0724(3) 0.145(2) Uani d . 1
H H17A 0.2279 0.4488 0.1070 0.217 Uiso calc R 1
H H17B 0.2925 0.4490 0.0794 0.217 Uiso calc R 1
H H17C 0.2399 0.4102 0.0533 0.217 Uiso calc R 1
C C18 0.29944(17) 0.57050(17) 0.08867(15) 0.0882(10) Uani d . 1
H H18A 0.3291 0.5413 0.0819 0.106 Uiso calc R 1
C C19 0.31504(17) 0.62005(19) 0.11959(16) 0.0926(10) Uani d . 1
C C20 0.3802(2) 0.6297(3) 0.1408(3) 0.1416(18) Uani d . 1
H H20A 0.3949 0.5879 0.1455 0.170 Uiso calc R 1
C C21 0.3848(3) 0.6544(3) 0.1970(2) 0.174(2) Uani d . 1
H H21A 0.4269 0.6584 0.2070 0.261 Uiso calc R 1
H H21B 0.3649 0.6276 0.2227 0.261 Uiso calc R 1
H H21C 0.3656 0.6937 0.1982 0.261 Uiso calc R 1
C C22 0.4194(3) 0.6531(5) 0.0965(3) 0.241(5) Uani d . 1
H H22A 0.4599 0.6586 0.1106 0.362 Uiso calc R 1
H H22B 0.4040 0.6914 0.0836 0.362 Uiso calc R 1
H H22C 0.4202 0.6247 0.0661 0.362 Uiso calc R 1
C C23 0.27044(17) 0.66180(17) 0.13025(14) 0.0859(10) Uani d . 1
H H23A 0.2799 0.6951 0.1525 0.103 Uiso calc R 1
C C24 0.21147(15) 0.65686(14) 0.10948(12) 0.0742(8) Uani d . 1
C C25 0.16786(18) 0.70501(17) 0.13004(16) 0.0975(11) Uani d . 1
H H25A 0.1272 0.6927 0.1178 0.117 Uiso calc R 1
C C26 0.1808(2) 0.7662(2) 0.1032(2) 0.1426(18) Uani d . 1
H H26A 0.1788 0.7623 0.0634 0.214 Uiso calc R 1
H H26B 0.2206 0.7798 0.1138 0.214 Uiso calc R 1
H H26C 0.1511 0.7953 0.1154 0.214 Uiso calc R 1
C C27 0.1664(3) 0.7066(3) 0.1933(2) 0.168(2) Uani d . 1
H H27A 0.1567 0.6668 0.2073 0.252 Uiso calc R 1
H H27B 0.1361 0.7350 0.2055 0.252 Uiso calc R 1
H H27C 0.2055 0.7188 0.2071 0.252 Uiso calc R 1
C C28 0.0000 0.7500 0.1224(3) 0.1063(17) Uani d S 1
C C29 0.0000 0.7500 0.1818(6) 0.153(3) Uani d S 1

loop_
_atom_site_aniso_label
_atom_site_aniso_U_11
_atom_site_aniso_U_22
_atom_site_aniso_U_33
_atom_site_aniso_U_12
_atom_site_aniso_U_13
_atom_site_aniso_U_23
S1 0.0865(6) 0.0789(5) 0.0537(4) 0.0073(4) 0.0018(4) 0.0124(4)
O1 0.133(2) 0.1216(19) 0.0456(12) 0.0107(16) 0.0040(12) 0.0053(11)
O2 0.1019(16) 0.0725(14) 0.1008(17) 0.0140(12) -0.0035(13) 0.0284(12)
C1 0.123(3) 0.082(2) 0.074(2) 0.002(2) -0.019(2) 0.0050(18)
N2 0.0696(15) 0.0797(16) 0.0586(14) -0.0029(12) -0.0122(11) 0.0093(12)
N3 0.0828(16) 0.0666(14) 0.0572(13) -0.0009(12) 0.0009(12) 0.0025(11)
N4 0.251(12) 0.356(16) 0.188(10) -0.023(10) 0.000 0.000
N1 0.0896(18) 0.0865(17) 0.0620(15) 0.0000(14) -0.0183(13) 0.0053(13)
C4 0.092(2) 0.103(3) 0.0588(19) 0.0096(19) -0.0131(16) 0.0068(17)
C3 0.094(2) 0.100(3) 0.073(2) 0.016(2) -0.0032(19) 0.026(2)
C2 0.137(3) 0.087(2) 0.082(2) 0.011(2) -0.022(2) 0.010(2)
C5 0.0682(18) 0.079(2) 0.0588(17) 0.0029(15) -0.0073(14) 0.0069(14)
C6 0.0725(19) 0.0752(19) 0.0668(19) -0.0061(15) -0.0134(15) 0.0092(15)
C7 0.0730(18) 0.0712(18) 0.0586(16) -0.0110(15) -0.0134(14) 0.0113(14)
C8 0.083(2) 0.122(3) 0.077(2) -0.001(2) 0.0104(18) 0.026(2)
C9 0.119(3) 0.124(3) 0.064(2) 0.000(2) 0.014(2) 0.025(2)
C10 0.129(3) 0.132(3) 0.0504(18) 0.004(3) -0.0170(19) 0.0176(19)
C11 0.090(2) 0.117(3) 0.0625(19) 0.016(2) -0.0151(17) 0.0133(18)
C12 0.0727(18) 0.0670(17) 0.0501(15) -0.0021(14) -0.0073(13) 0.0026(13)
C13 0.0754(18) 0.0720(18) 0.0506(15) 0.0039(15) 0.0152(13) 0.0044(13)
C14 0.082(2) 0.077(2) 0.0688(18) 0.0065(17) 0.0151(16) 0.0061(15)
C15 0.097(2) 0.077(2) 0.108(3) 0.0118(19) 0.024(2) -0.012(2)
C16 0.190(5) 0.142(4) 0.147(4) -0.025(4) 0.085(4) -0.058(3)
C17 0.125(4) 0.076(3) 0.233(6) 0.007(2) -0.018(4) 0.014(3)
C18 0.078(2) 0.095(3) 0.091(2) 0.0136(19) 0.0080(19) 0.003(2)
C19 0.083(2) 0.105(3) 0.090(2) -0.001(2) -0.0008(19) 0.006(2)
C20 0.101(3) 0.174(5) 0.149(5) -0.005(3) -0.021(3) -0.026(4)
C21 0.163(5) 0.246(7) 0.114(4) -0.020(5) -0.046(4) 0.013(5)
C22 0.096(4) 0.447(14) 0.181(7) -0.063(6) 0.010(4) -0.069(8)
C23 0.089(2) 0.094(2) 0.075(2) -0.009(2) 0.0057(18) -0.0062(18)
C24 0.082(2) 0.078(2) 0.0624(18) 0.0012(16) 0.0182(16) 0.0027(15)
C25 0.092(2) 0.095(3) 0.105(3) 0.000(2) 0.023(2) -0.026(2)
C26 0.129(4) 0.089(3) 0.210(5) 0.017(3) 0.030(4) -0.009(3)
C27 0.181(5) 0.198(5) 0.125(4) 0.016(4) 0.055(4) -0.066(4)
C28 0.115(4) 0.099(4) 0.105(4) 0.019(3) 0.000 0.000
C29 0.139(7) 0.137(6) 0.184(10) -0.001(5) 0.000 0.000

loop_
_atom_type_symbol
_atom_type_description
_atom_type_scat_dispersion_real
_atom_type_scat_dispersion_imag
_atom_type_scat_source
C C 0.0033 0.0016 'International Tables Vol C Tables 4.2.6.8 and 6.1.1.4'
H H 0.0000 0.0000 'International Tables Vol C Tables 4.2.6.8 and 6.1.1.4'
N N 0.0061 0.0033 'International Tables Vol C Tables 4.2.6.8 and 6.1.1.4'
O O 0.0106 0.0060 'International Tables Vol C Tables 4.2.6.8 and 6.1.1.4'
S S 0.1246 0.1234 'International Tables Vol C Tables 4.2.6.8 and 6.1.1.4'

loop_
_geom_angle_atom_site_label_1
_geom_angle_atom_site_label_2
_geom_angle_atom_site_label_3
_geom_angle
O2 S1 O1 117.26(14)
O2 S1 N3 108.23(14)
O1 S1 N3 106.69(14)
O2 S1 C13 108.81(15)
O1 S1 C13 107.55(14)
N3 S1 C13 107.96(13)
C5 C1 C2 119.8(3)
C5 C1 H1 120.1
C2 C1 H1 120.1
C6 N2 C7 117.8(3)
C12 N3 S1 123.3(2)
C12 N3 H3A 118.3
S1 N3 H3A 118.3
C5 N1 C4 116.2(3)
N1 C4 C3 124.1(3)
N1 C4 H4 118.0
C3 C4 H4 118.0
C2 C3 C4 119.0(3)
C2 C3 H3B 120.5
C4 C3 H3B 120.5
C3 C2 C1 118.6(4)
C3 C2 H2 120.7
C1 C2 H2 120.7
N1 C5 C1 122.3(3)
N1 C5 C6 115.7(3)
C1 C5 C6 122.0(3)
N2 C6 C5 121.8(3)
N2 C6 H6A 119.1
C5 C6 H6A 119.1
N2 C7 C8 109.0(3)
N2 C7 C12 108.1(2)
C8 C7 C12 110.6(2)
N2 C7 H7A 109.7
C8 C7 H7A 109.7
C12 C7 H7A 109.7
C9 C8 C7 111.6(3)
C9 C8 H8A 109.3
C7 C8 H8A 109.3
C9 C8 H8B 109.3
C7 C8 H8B 109.3
H8A C8 H8B 108.0
C10 C9 C8 110.2(3)
C10 C9 H9A 109.6
C8 C9 H9A 109.6
C10 C9 H9B 109.6
C8 C9 H9B 109.6
H9A C9 H9B 108.1
C9 C10 C11 111.5(3)
C9 C10 H10A 109.3
C11 C10 H10A 109.3
C9 C10 H10B 109.3
C11 C10 H10B 109.3
H10A C10 H10B 108.0
C10 C11 C12 112.2(3)
C10 C11 H11A 109.2
C12 C11 H11A 109.2
C10 C11 H11B 109.2
C12 C11 H11B 109.2
H11A C11 H11B 107.9
N3 C12 C11 111.7(2)
N3 C12 C7 110.5(2)
C11 C12 C7 111.1(2)
N3 C12 H12A 107.8
C11 C12 H12A 107.8
C7 C12 H12A 107.8
C14 C13 C24 119.1(3)
C14 C13 S1 118.9(2)
C24 C13 S1 121.9(2)
C18 C14 C13 118.4(3)
C18 C14 C15 117.2(3)
C13 C14 C15 124.4(3)
C17 C15 C14 111.3(4)
C17 C15 C16 111.7(4)
C14 C15 C16 110.8(3)
C17 C15 H15A 107.6
C14 C15 H15A 107.6
C16 C15 H15A 107.6
C15 C16 H16A 109.5
C15 C16 H16B 109.5
H16A C16 H16B 109.5
C15 C16 H16C 109.5
H16A C16 H16C 109.5
H16B C16 H16C 109.5
C15 C17 H17A 109.5
C15 C17 H17B 109.5
H17A C17 H17B 109.5
C15 C17 H17C 109.5
H17A C17 H17C 109.5
H17B C17 H17C 109.5
C19 C18 C14 123.8(3)
C19 C18 H18A 118.1
C14 C18 H18A 118.1
C18 C19 C23 117.3(3)
C18 C19 C20 121.7(4)
C23 C19 C20 121.0(4)
C21 C20 C22 120.0(5)
C21 C20 C19 115.1(5)
C22 C20 C19 110.9(5)
C21 C20 H20A 102.6
C22 C20 H20A 102.6
C19 C20 H20A 102.6
C20 C21 H21A 109.5
C20 C21 H21B 109.5
H21A C21 H21B 109.5
C20 C21 H21C 109.5
H21A C21 H21C 109.5
H21B C21 H21C 109.5
C20 C22 H22A 109.5
C20 C22 H22B 109.5
H22A C22 H22B 109.5
C20 C22 H22C 109.5
H22A C22 H22C 109.5
H22B C22 H22C 109.5
C19 C23 C24 123.2(3)
C19 C23 H23A 118.4
C24 C23 H23A 118.4
C23 C24 C13 117.8(3)
C23 C24 C25 114.7(3)
C13 C24 C25 127.3(3)
C24 C25 C26 111.3(3)
C24 C25 C27 110.8(4)
C26 C25 C27 114.1(4)
C24 C25 H25A 106.7
C26 C25 H25A 106.7
C27 C25 H25A 106.7
C25 C26 H26A 109.5
C25 C26 H26B 109.5
H26A C26 H26B 109.5
C25 C26 H26C 109.5
H26A C26 H26C 109.5
H26B C26 H26C 109.5
C25 C27 H27A 109.5
C25 C27 H27B 109.5
H27A C27 H27B 109.5
C25 C27 H27C 109.5
H27A C27 H27C 109.5
H27B C27 H27C 109.5
N4 C29 C28 180.000(3)

loop_
_geom_bond_atom_site_label_1
_geom_bond_atom_site_label_2
_geom_bond_distance
S1 O2 1.423(2)
S1 O1 1.435(2)
S1 N3 1.598(2)
S1 C13 1.796(3)
C1 C5 1.364(5)
C1 C2 1.379(5)
C1 H1 0.9300
N2 C6 1.245(4)
N2 C7 1.463(3)
N3 C12 1.469(3)
N3 H3A 0.8600
N4 C29 1.157(12)
N1 C5 1.340(4)
N1 C4 1.351(4)
C4 C3 1.356(5)
C4 H4 0.9300
C3 C2 1.347(5)
C3 H3B 0.9300
C2 H2 0.9300
C5 C6 1.483(4)
C6 H6A 0.9300
C7 C8 1.518(4)
C7 C12 1.522(4)
C7 H7A 0.9800
C8 C9 1.512(5)
C8 H8A 0.9700
C8 H8B 0.9700
C9 C10 1.503(5)
C9 H9A 0.9700
C9 H9B 0.9700
C10 C11 1.513(5)
C10 H10A 0.9700
C10 H10B 0.9700
C11 C12 1.516(4)
C11 H11A 0.9700
C11 H11B 0.9700
C12 H12A 0.9800
C13 C14 1.411(4)
C13 C24 1.414(4)
C14 C18 1.373(5)
C14 C15 1.532(5)
C15 C17 1.512(6)
C15 C16 1.536(5)
C15 H15A 0.9800
C16 H16A 0.9600
C16 H16B 0.9600
C16 H16C 0.9600
C17 H17A 0.9600
C17 H17B 0.9600
C17 H17C 0.9600
C18 C19 1.363(5)
C18 H18A 0.9300
C19 C23 1.367(5)
C19 C20 1.535(6)
C20 C21 1.460(7)
C20 C22 1.465(8)
C20 H20A 0.9800
C21 H21A 0.9600
C21 H21B 0.9600
C21 H21C 0.9600
C22 H22A 0.9600
C22 H22B 0.9600
C22 H22C 0.9600
C23 C24 1.394(5)
C23 H23A 0.9300
C24 C25 1.512(5)
C25 C26 1.520(6)
C25 C27 1.522(6)
C25 H25A 0.9800
C26 H26A 0.9600
C26 H26B 0.9600
C26 H26C 0.9600
C27 H27A 0.9600
C27 H27B 0.9600
C27 H27C 0.9600
C28 C29 1.427(13)

loop_
_geom_hbond_atom_site_label_D
_geom_hbond_atom_site_label_H
_geom_hbond_atom_site_label_A
_geom_hbond_site_symmetry_A
_geom_hbond_distance_DH
_geom_hbond_distance_HA
_geom_hbond_distance_DA
_geom_hbond_angle_DHA
N3 H3A N1 9_565 0.86 2.42 3.188(4) 148.8

loop_
_geom_torsion_atom_site_label_1
_geom_torsion_atom_site_label_2
_geom_torsion_atom_site_label_3
_geom_torsion_atom_site_label_4
_geom_torsion
O2 S1 N3 C12 -42.8(3)
O1 S1 N3 C12 -169.8(2)
C13 S1 N3 C12 74.8(2)
C5 N1 C4 C3 0.7(5)
N1 C4 C3 C2 -0.7(6)
C4 C3 C2 C1 0.4(6)
C5 C1 C2 C3 -0.2(6)
C4 N1 C5 C1 -0.5(5)
C4 N1 C5 C6 -180.0(3)
C2 C1 C5 N1 0.3(6)
C2 C1 C5 C6 179.7(3)
C7 N2 C6 C5 -177.3(3)
N1 C5 C6 N2 -177.1(3)
C1 C5 C6 N2 3.5(5)
C6 N2 C7 C8 -130.4(3)
C6 N2 C7 C12 109.4(3)
N2 C7 C8 C9 -175.2(3)
C12 C7 C8 C9 -56.6(4)
C7 C8 C9 C10 57.6(4)
C8 C9 C10 C11 -56.1(5)
C9 C10 C11 C12 54.9(5)
S1 N3 C12 C11 -112.8(3)
S1 N3 C12 C7 122.9(2)
C10 C11 C12 N3 -177.4(3)
C10 C11 C12 C7 -53.5(4)
N2 C7 C12 N3 -62.3(3)
C8 C7 C12 N3 178.5(3)
N2 C7 C12 C11 173.1(2)
C8 C7 C12 C11 54.0(3)
O2 S1 C13 C14 -161.9(2)
O1 S1 C13 C14 -34.0(3)
N3 S1 C13 C14 80.8(2)
O2 S1 C13 C24 14.6(3)
O1 S1 C13 C24 142.6(2)
N3 S1 C13 C24 -102.6(2)
C24 C13 C14 C18 -6.5(4)
S1 C13 C14 C18 170.1(2)
C24 C13 C14 C15 171.8(3)
S1 C13 C14 C15 -11.6(4)
C18 C14 C15 C17 52.0(4)
C13 C14 C15 C17 -126.4(4)
C18 C14 C15 C16 -72.9(5)
C13 C14 C15 C16 108.7(4)
C13 C14 C18 C19 2.8(5)
C15 C14 C18 C19 -175.6(3)
C14 C18 C19 C23 1.6(6)
C14 C18 C19 C20 -177.2(4)
C18 C19 C20 C21 -140.9(5)
C23 C19 C20 C21 40.4(7)
C18 C19 C20 C22 78.8(7)
C23 C19 C20 C22 -100.0(6)
C18 C19 C23 C24 -2.4(5)
C20 C19 C23 C24 176.5(4)
C19 C23 C24 C13 -1.4(5)
C19 C23 C24 C25 175.2(3)
C14 C13 C24 C23 5.8(4)
S1 C13 C24 C23 -170.7(2)
C14 C13 C24 C25 -170.3(3)
S1 C13 C24 C25 13.2(4)
C23 C24 C25 C26 73.3(4)
C13 C24 C25 C26 -110.5(4)
C23 C24 C25 C27 -54.8(5)
C13 C24 C25 C27 121.4(4)
